data_2230429
loop_
_publ_author_name
'Zou, Ping'
'Liu, Ying'
'Hou, Guang-Feng'
'Gao, Jin-Sheng'

_publ_section_title
;
 <i>catena</i>-Poly[[bis(nitrato-\k<i>O</i>)copper(II)]-bis[\m-1,4-bis(pyridin-3-ylmethoxy)benzene-\k^2^<i>N</i>:<i>N</i>']]
;
_journal_coeditor_code NG5152
_journal_issue 6
_journal_name_full 'Acta Crystallographica Section E'
_journal_page_first m692
_journal_paper_doi 10.1107/S1600536811016096
_journal_volume 67
_journal_year 2011
_chemical_formula_iupac '[Cu (N O3)2 (C18 H16 N2 O2)2]'
_chemical_formula_moiety 'C36 H32 Cu N6 O10'
_chemical_formula_sum 'C36 H32 Cu N6 O10'
_chemical_formula_weight 772.22
_chemical_name_systematic
;
<i>catena</i>-Poly[[bis(nitrato-\k<i>O</i>)copper(II)]-bis[\m-1,4-
bis(pyridin-3-ylmethoxy)benzene-\k^2^<i>N</i>:<i>N</i>']]
;
_space_group_IT_number 14
_symmetry_cell_setting monoclinic
_symmetry_space_group_name_Hall '-P 2ybc'
_symmetry_space_group_name_H-M 'P 1 21/c 1'
_atom_sites_solution_hydrogens geom
_atom_sites_solution_primary direct
_atom_sites_solution_secondary difmap
_audit_creation_method SHELXL-97
_cell_angle_alpha 90.00
_cell_angle_beta 116.22(2)
_cell_angle_gamma 90.00
_cell_formula_units_Z 2
_cell_length_a 8.4859(17)
_cell_length_b 17.030(3)
_cell_length_c 12.986(4)
_cell_measurement_reflns_used 13022
_cell_measurement_temperature 291(2)
_cell_measurement_theta_max 27.44
_cell_measurement_theta_min 3.44
_cell_volume 1683.6(7)
_computing_cell_refinement 'RAPID-AUTO (Rigaku, 1998)'
_computing_data_collection 'RAPID-AUTO (Rigaku, 1998)'
_computing_data_reduction 'CrystalClear (Rigaku/MSC, 2002)'
_computing_molecular_graphics 'SHELXTL (Sheldrick, 2008)'
_computing_publication_material 'SHELXL97 (Sheldrick, 2008)'
_computing_structure_refinement 'SHELXL97 (Sheldrick, 2008)'
_computing_structure_solution 'SHELXS97 (Sheldrick, 2008)'
_diffrn_ambient_temperature 291(2)
_diffrn_measured_fraction_theta_full 0.997
_diffrn_measured_fraction_theta_max 0.997
_diffrn_measurement_device_type 'Rigaku R-AXIS RAPID'
_diffrn_measurement_method \w
_diffrn_radiation_monochromator graphite
_diffrn_radiation_source 'fine-focus sealed tube'
_diffrn_radiation_type MoK\a
_diffrn_radiation_wavelength 0.71073
_diffrn_reflns_av_R_equivalents 0.0394
_diffrn_reflns_av_sigmaI/netI 0.0317
_diffrn_reflns_limit_h_max 10
_diffrn_reflns_limit_h_min -11
_diffrn_reflns_limit_k_max 22
_diffrn_reflns_limit_k_min -22
_diffrn_reflns_limit_l_max 16
_diffrn_reflns_limit_l_min -16
_diffrn_reflns_number 16256
_diffrn_reflns_theta_full 27.45
_diffrn_reflns_theta_max 27.45
_diffrn_reflns_theta_min 3.44
_diffrn_standards_decay_% 0
_diffrn_standards_interval_count 0
_diffrn_standards_interval_time 0
_diffrn_standards_number 0
_exptl_absorpt_coefficient_mu 0.719
_exptl_absorpt_correction_T_max 0.8893
_exptl_absorpt_correction_T_min 0.8671
_exptl_absorpt_correction_type multi-scan
_exptl_absorpt_process_details '(ABSCOR; Higashi, 1995)'
_exptl_crystal_colour blue
_exptl_crystal_density_diffrn 1.523
_exptl_crystal_density_method 'not measured'
_exptl_crystal_description block
_exptl_crystal_F_000 798
_exptl_crystal_size_max 0.20
_exptl_crystal_size_mid 0.18
_exptl_crystal_size_min 0.17
_refine_diff_density_max 0.445
_refine_diff_density_min -0.255
_refine_ls_extinction_method none
_refine_ls_goodness_of_fit_ref 1.073
_refine_ls_hydrogen_treatment constr
_refine_ls_matrix_type full
_refine_ls_number_parameters 251
_refine_ls_number_reflns 3831
_refine_ls_number_restraints 12
_refine_ls_restrained_S_all 1.085
_refine_ls_R_factor_all 0.0505
_refine_ls_R_factor_gt 0.0372
_refine_ls_shift/su_max 0.000
_refine_ls_shift/su_mean 0.000
_refine_ls_structure_factor_coef Fsqd
_refine_ls_weighting_details 'calc w=1/[\s^2^(Fo^2^)+(0.0495P)^2^+0.4137P] where P=(Fo^2^+2Fc^2^)/3'
_refine_ls_weighting_scheme calc
_refine_ls_wR_factor_gt 0.0925
_refine_ls_wR_factor_ref 0.0973
_reflns_number_gt 3067
_reflns_number_total 3831
_reflns_threshold_expression I>2\s(I)
_cod_data_source_file ng5152.cif
_cod_data_source_block I
_cod_original_sg_symbol_H-M 'P 21/c'
_cod_database_code 2230429
_cod_database_fobs_code 2230429

loop_
_symmetry_equiv_pos_as_xyz
'x, y, z'
'-x, y+1/2, -z+1/2'
'-x, -y, -z'
'x, -y-1/2, z-1/2'

loop_
_atom_site_type_symbol
_atom_site_label
_atom_site_fract_x
_atom_site_fract_y
_atom_site_fract_z
_atom_site_U_iso_or_equiv
_atom_site_adp_type
_atom_site_calc_flag
_atom_site_refinement_flags
_atom_site_occupancy
_atom_site_symmetry_multiplicity
_atom_site_disorder_assembly
_atom_site_disorder_group
C C1 -0.3511(2) 0.87028(12) 0.16557(18) 0.0353(4) Uani d . 1 1 . .
H H1 -0.4698 0.8612 0.1432 0.042 Uiso calc R 1 1 . .
C C2 -0.2290(3) 0.82377(13) 0.25037(19) 0.0383(5) Uani d . 1 1 . .
H H2 -0.2657 0.7837 0.2833 0.046 Uiso calc R 1 1 . .
C C3 -0.0520(3) 0.83705(12) 0.28601(18) 0.0351(4) Uani d . 1 1 . .
H H3 0.0317 0.8065 0.3435 0.042 Uiso calc R 1 1 . .
C C4 -0.0017(2) 0.89662(11) 0.23463(17) 0.0303(4) Uani d . 1 1 . .
C C5 -0.1310(2) 0.93984(12) 0.14835(18) 0.0325(4) Uani d . 1 1 . .
H H5 -0.0970 0.9788 0.1120 0.039 Uiso calc R 1 1 . .
C C6 0.1879(2) 0.91934(13) 0.27306(19) 0.0385(5) Uani d . 1 1 . .
H H6A 0.2070 0.9342 0.2073 0.046 Uiso calc R 1 1 . .
H H6B 0.2181 0.9637 0.3252 0.046 Uiso calc R 1 1 . .
C C7 0.4713(2) 0.86583(12) 0.39043(19) 0.0372(5) Uani d . 1 1 . .
C C8 0.5671(2) 0.80017(12) 0.44675(18) 0.0350(4) Uani d . 1 1 . .
H H8 0.5101 0.7526 0.4415 0.042 Uiso calc R 1 1 . .
C C9 0.7480(2) 0.80513(12) 0.51103(18) 0.0349(4) Uani d . 1 1 . .
H H9 0.8124 0.7609 0.5482 0.042 Uiso calc R 1 1 . .
C C10 0.8320(2) 0.87615(12) 0.51957(18) 0.0360(5) Uani d . 1 1 . .
C C11 0.7367(3) 0.94163(13) 0.4634(2) 0.0419(5) Uani d . 1 1 . .
H H11 0.7937 0.9892 0.4690 0.050 Uiso calc R 1 1 . .
C C12 0.5558(3) 0.93666(13) 0.3987(2) 0.0425(5) Uani d . 1 1 . .
H H12 0.4917 0.9808 0.3611 0.051 Uiso calc R 1 1 . .
C C13 1.1170(2) 0.82248(12) 0.63460(19) 0.0381(5) Uani d . 1 1 . .
H H13A 1.1171 0.7852 0.5781 0.046 Uiso calc R 1 1 . .
H H13B 1.0739 0.7963 0.6835 0.046 Uiso calc R 1 1 . .
C C14 1.2990(2) 0.85426(11) 0.70499(17) 0.0305(4) Uani d . 1 1 . .
C C15 1.4412(3) 0.83865(12) 0.68279(19) 0.0375(5) Uani d . 1 1 . .
H H15 1.4282 0.8078 0.6205 0.045 Uiso calc R 1 1 . .
C C16 1.6027(3) 0.86992(12) 0.75514(19) 0.0377(5) Uani d . 1 1 . .
H H16 1.6998 0.8600 0.7418 0.045 Uiso calc R 1 1 . .
C C17 1.6204(2) 0.91564(11) 0.84668(18) 0.0319(4) Uani d . 1 1 . .
H H17 1.7306 0.9354 0.8955 0.038 Uiso calc R 1 1 . .
C C18 1.3260(2) 0.90220(11) 0.79731(16) 0.0300(4) Uani d . 1 1 . .
H H18 1.2301 0.9139 0.8113 0.036 Uiso calc R 1 1 . .
Cu Cu1 -0.5000 1.0000 0.0000 0.03106(12) Uani d S 1 2 . .
N N1 -0.30485(19) 0.92812(9) 0.11430(14) 0.0304(3) Uani d . 1 1 . .
N N2 1.48165(18) 0.93268(9) 0.86752(13) 0.0279(3) Uani d . 1 1 . .
N N3 -0.8293(2) 0.86505(11) -0.01848(17) 0.0411(4) Uani d . 1 1 . .
O O1 0.29285(18) 0.85382(9) 0.32890(17) 0.0579(5) Uani d . 1 1 . .
O O2 1.01067(18) 0.88797(9) 0.57993(16) 0.0536(5) Uani d . 1 1 . .
O O3 -0.74035(19) 0.92569(8) 0.02595(14) 0.0421(4) Uani d . 1 1 . .
O O4 -0.9828(11) 0.8623(6) -0.035(2) 0.085(4) Uani d PU 0.49(4) 1 . .
O O5 -0.7554(2) 0.80297(10) -0.01836(19) 0.0654(5) Uani d . 1 1 . .
O O4' -0.9848(9) 0.8748(6) -0.0923(18) 0.080(4) Uani d PU 0.51(4) 1 . .

loop_
_atom_site_aniso_label
_atom_site_aniso_U_11
_atom_site_aniso_U_22
_atom_site_aniso_U_33
_atom_site_aniso_U_12
_atom_site_aniso_U_13
_atom_site_aniso_U_23
C1 0.0205(9) 0.0423(11) 0.0386(11) -0.0021(8) 0.0088(8) -0.0068(9)
C2 0.0323(10) 0.0405(11) 0.0392(12) -0.0036(9) 0.0132(9) 0.0031(9)
C3 0.0270(9) 0.0401(11) 0.0304(10) 0.0059(8) 0.0056(8) 0.0042(8)
C4 0.0195(8) 0.0351(10) 0.0305(10) 0.0041(7) 0.0058(7) -0.0003(8)
C5 0.0216(9) 0.0352(10) 0.0343(10) 0.0040(7) 0.0065(8) 0.0048(8)
C6 0.0194(9) 0.0427(11) 0.0436(12) 0.0033(8) 0.0049(9) 0.0093(9)
C7 0.0152(8) 0.0442(11) 0.0429(12) 0.0024(8) 0.0044(8) 0.0069(9)
C8 0.0236(9) 0.0351(10) 0.0415(12) -0.0008(8) 0.0100(9) 0.0045(9)
C9 0.0233(9) 0.0365(10) 0.0360(11) 0.0040(8) 0.0050(8) 0.0043(8)
C10 0.0179(8) 0.0424(11) 0.0355(11) -0.0001(8) 0.0008(8) 0.0011(9)
C11 0.0252(10) 0.0369(11) 0.0524(14) -0.0033(8) 0.0069(9) 0.0042(10)
C12 0.0247(10) 0.0383(11) 0.0518(13) 0.0057(8) 0.0054(9) 0.0119(10)
C13 0.0216(9) 0.0371(10) 0.0417(12) 0.0011(8) 0.0012(8) -0.0056(9)
C14 0.0206(8) 0.0306(9) 0.0308(10) 0.0011(7) 0.0028(8) -0.0006(8)
C15 0.0323(10) 0.0383(11) 0.0383(11) 0.0028(8) 0.0123(9) -0.0087(9)
C16 0.0251(9) 0.0400(11) 0.0489(13) 0.0013(8) 0.0172(9) -0.0063(9)
C17 0.0184(8) 0.0316(9) 0.0385(11) 0.0010(7) 0.0059(8) -0.0019(8)
C18 0.0164(8) 0.0376(10) 0.0299(10) 0.0025(7) 0.0046(7) -0.0007(8)
Cu1 0.01777(16) 0.03750(19) 0.02666(18) 0.00767(13) -0.00042(12) -0.00511(14)
N1 0.0193(7) 0.0353(8) 0.0292(8) 0.0048(6) 0.0041(6) -0.0024(7)
N2 0.0186(7) 0.0312(8) 0.0289(8) 0.0032(6) 0.0059(6) -0.0011(6)
N3 0.0276(9) 0.0427(10) 0.0492(11) -0.0003(7) 0.0136(8) 0.0019(8)
O1 0.0167(7) 0.0448(9) 0.0878(14) 0.0030(6) 0.0009(8) 0.0187(9)
O2 0.0205(7) 0.0427(9) 0.0697(12) -0.0023(6) -0.0055(7) 0.0095(8)
O3 0.0392(8) 0.0356(7) 0.0475(9) -0.0028(6) 0.0154(7) -0.0007(7)
O4 0.028(2) 0.096(4) 0.124(9) 0.000(2) 0.027(4) 0.004(5)
O5 0.0593(11) 0.0374(9) 0.0899(15) 0.0023(8) 0.0243(11) -0.0022(9)
O4' 0.022(2) 0.086(4) 0.102(8) -0.005(2) 0.001(3) -0.006(4)

loop_
_atom_type_symbol
_atom_type_description
_atom_type_scat_dispersion_real
_atom_type_scat_dispersion_imag
_atom_type_scat_source
C C 0.0033 0.0016 'International Tables Vol C Tables 4.2.6.8 and 6.1.1.4'
H H 0.0000 0.0000 'International Tables Vol C Tables 4.2.6.8 and 6.1.1.4'
O O 0.0106 0.0060 'International Tables Vol C Tables 4.2.6.8 and 6.1.1.4'
N N 0.0061 0.0033 'International Tables Vol C Tables 4.2.6.8 and 6.1.1.4'
Cu Cu 0.3201 1.2651 'International Tables Vol C Tables 4.2.6.8 and 6.1.1.4'

loop_
_geom_angle_atom_site_label_1
_geom_angle_atom_site_label_2
_geom_angle_atom_site_label_3
_geom_angle_site_symmetry_1
_geom_angle_site_symmetry_3
_geom_angle
_geom_angle_publ_flag
N1 C1 C2 . . 122.43(18) ?
N1 C1 H1 . . 118.8 ?
C2 C1 H1 . . 118.8 ?
C1 C2 C3 . . 119.7(2) ?
C1 C2 H2 . . 120.1 ?
C3 C2 H2 . . 120.1 ?
C2 C3 C4 . . 118.72(18) ?
C2 C3 H3 . . 120.6 ?
C4 C3 H3 . . 120.6 ?
C3 C4 C5 . . 118.58(17) ?
C3 C4 C6 . . 122.69(17) ?
C5 C4 C6 . . 118.65(18) ?
N1 C5 C4 . . 123.05(19) ?
N1 C5 H5 . . 118.5 ?
C4 C5 H5 . . 118.5 ?
O1 C6 C4 . . 107.81(17) ?
O1 C6 H6A . . 110.1 ?
C4 C6 H6A . . 110.1 ?
O1 C6 H6B . . 110.1 ?
C4 C6 H6B . . 110.1 ?
H6A C6 H6B . . 108.5 ?
O1 C7 C12 . . 124.94(18) ?
O1 C7 C8 . . 115.08(18) ?
C12 C7 C8 . . 119.98(17) ?
C7 C8 C9 . . 120.21(19) ?
C7 C8 H8 . . 119.9 ?
C9 C8 H8 . . 119.9 ?
C10 C9 C8 . . 119.67(18) ?
C10 C9 H9 . . 120.2 ?
C8 C9 H9 . . 120.2 ?
O2 C10 C11 . . 114.98(18) ?
O2 C10 C9 . . 124.83(18) ?
C11 C10 C9 . . 120.18(17) ?
C10 C11 C12 . . 120.20(19) ?
C10 C11 H11 . . 119.9 ?
C12 C11 H11 . . 119.9 ?
C7 C12 C11 . . 119.76(19) ?
C7 C12 H12 . . 120.1 ?
C11 C12 H12 . . 120.1 ?
O2 C13 C14 . . 106.10(16) ?
O2 C13 H13A . . 110.5 ?
C14 C13 H13A . . 110.5 ?
O2 C13 H13B . . 110.5 ?
C14 C13 H13B . . 110.5 ?
H13A C13 H13B . . 108.7 ?
C18 C14 C15 . . 117.88(17) ?
C18 C14 C13 . . 118.12(17) ?
C15 C14 C13 . . 124.00(18) ?
C16 C15 C14 . . 118.58(19) ?
C16 C15 H15 . . 120.7 ?
C14 C15 H15 . . 120.7 ?
C17 C16 C15 . . 120.29(18) ?
C17 C16 H16 . . 119.9 ?
C15 C16 H16 . . 119.9 ?
N2 C17 C16 . . 121.55(17) ?
N2 C17 H17 . . 119.2 ?
C16 C17 H17 . . 119.2 ?
N2 C18 C14 . . 123.85(17) ?
N2 C18 H18 . . 118.1 ?
C14 C18 H18 . . 118.1 ?
N2 Cu1 N2 3_676 1_354 180.0000(10) ?
N2 Cu1 N1 3_676 . 89.35(6) ?
N2 Cu1 N1 1_354 . 90.65(6) ?
N2 Cu1 N1 3_676 3_475 90.65(6) ?
N2 Cu1 N1 1_354 3_475 89.35(6) ?
N1 Cu1 N1 . 3_475 180.0000(10) ?
N2 Cu1 O3 3_676 . 86.22(6) ?
N2 Cu1 O3 1_354 . 93.78(6) ?
N1 Cu1 O3 . . 92.59(6) ?
N1 Cu1 O3 3_475 . 87.41(6) ?
C1 N1 C5 . . 117.48(16) ?
C1 N1 Cu1 . . 118.31(12) ?
C5 N1 Cu1 . . 123.96(13) ?
C18 N2 C17 . . 117.81(16) ?
C18 N2 Cu1 . 1_756 118.98(12) ?
C17 N2 Cu1 . 1_756 123.21(13) ?
O4 N3 O5 . . 118.1(5) ?
O4 N3 O4' . . 36.3(4) ?
O5 N3 O4' . . 118.6(4) ?
O4 N3 O3 . . 119.1(5) ?
O5 N3 O3 . . 120.22(18) ?
O4' N3 O3 . . 117.2(5) ?
C7 O1 C6 . . 117.53(16) ?
C10 O2 C13 . . 117.89(16) ?
N3 O3 Cu1 . . 134.44(13) ?
O4' O4 N3 . . 73.8(10) ?
O4 O4' N3 . . 69.9(10) ?

loop_
_geom_bond_atom_site_label_1
_geom_bond_atom_site_label_2
_geom_bond_site_symmetry_2
_geom_bond_distance
_geom_bond_publ_flag
C1 N1 . 1.341(3) ?
C1 C2 . 1.380(3) ?
C1 H1 . 0.9300 ?
C2 C3 . 1.381(3) ?
C2 H2 . 0.9300 ?
C3 C4 . 1.381(3) ?
C3 H3 . 0.9300 ?
C4 C5 . 1.384(3) ?
C4 C6 . 1.509(3) ?
C5 N1 . 1.354(2) ?
C5 H5 . 0.9300 ?
C6 O1 . 1.412(2) ?
C6 H6A . 0.9700 ?
C6 H6B . 0.9700 ?
C7 O1 . 1.380(2) ?
C7 C12 . 1.383(3) ?
C7 C8 . 1.386(3) ?
C8 C9 . 1.389(3) ?
C8 H8 . 0.9300 ?
C9 C10 . 1.383(3) ?
C9 H9 . 0.9300 ?
C10 O2 . 1.380(2) ?
C10 C11 . 1.382(3) ?
C11 C12 . 1.389(3) ?
C11 H11 . 0.9300 ?
C12 H12 . 0.9300 ?
C13 O2 . 1.413(2) ?
C13 C14 . 1.505(3) ?
C13 H13A . 0.9700 ?
C13 H13B . 0.9700 ?
C14 C18 . 1.383(3) ?
C14 C15 . 1.385(3) ?
C15 C16 . 1.381(3) ?
C15 H15 . 0.9300 ?
C16 C17 . 1.373(3) ?
C16 H16 . 0.9300 ?
C17 N2 . 1.351(2) ?
C17 H17 . 0.9300 ?
C18 N2 . 1.334(2) ?
C18 H18 . 0.9300 ?
Cu1 N2 3_676 2.0153(16) ?
Cu1 N2 1_354 2.0153(16) ?
Cu1 N1 . 2.0669(16) ?
Cu1 N1 3_475 2.0669(16) ?
Cu1 O3 . 2.5460(15) ?
N2 Cu1 1_756 2.0153(16) ?
N3 O4 . 1.226(7) ?
N3 O5 . 1.229(2) ?
N3 O4' . 1.253(8) ?
N3 O3 . 1.259(2) ?
O4 O4' . 0.773(8) ?
